data_4106200
loop_
_publ_author_name
'Sarah E. Wengryniuk'
'Daniel Lim'
'Don M. Coltart'

_publ_section_title
;
 Regioselective Asymmetric \a,\a-Bisalkylation of Ketones via
 Complex-Induced Syn-Deprotonation of Chiral N-Amino Cyclic Carbamate
 Hydrazones
;
_journal_name_full 'Journal of the American Chemical Society'
_journal_page_first 8714
_journal_page_last 8720
_journal_paper_doi 10.1021/ja202267k
_journal_volume 133
_journal_year 2011
_chemical_absolute_configuration rm
_chemical_formula_moiety 'C22 H29 Br N2 O2'
_chemical_formula_sum 'C22 H29 Br N2 O2'
_chemical_formula_weight 433.38
_chemical_name_common C22H29BrN2O2
_chemical_name_systematic
; 
 ? 
;
_space_group_IT_number 19
_symmetry_cell_setting orthorhombic
_symmetry_space_group_name_Hall 'P 2ac 2ab'
_symmetry_space_group_name_H-M 'P 21 21 21'
_atom_sites_solution_hydrogens geom
_atom_sites_solution_primary direct
_atom_sites_solution_secondary difmap
_audit_creation_method SHELXL-97
_cell_angle_alpha 90.00
_cell_angle_beta 90.00
_cell_angle_gamma 90.00
_cell_formula_units_Z 4
_cell_length_a 7.1862(3)
_cell_length_b 11.0021(5)
_cell_length_c 27.7885(13)
_cell_measurement_reflns_used 5196
_cell_measurement_temperature 298(2)
_cell_measurement_theta_max 17.74
_cell_measurement_theta_min 2.36
_cell_volume 2197.05(17)
_computing_cell_refinement SAINT
_computing_data_collection 'Apex II 2.0 Rev.2 (Bruker, 2005)'
_computing_data_reduction 'SAINT 7.12A (Bruker, 2004)'
_computing_molecular_graphics 'SHELXTL 5.1, XP (Sheldrick, 1994)'
_computing_publication_material 'SHELXS-97 (Sheldrick, 1990)'
_computing_structure_refinement 'SHELXL-97 (Sheldrick, 1997)'
_computing_structure_solution 'SHELXS-97 (Sheldrick, 1990)'
_diffrn_ambient_temperature 298(2)
_diffrn_detector_area_resol_mean 8.3
_diffrn_measured_fraction_theta_full 0.997
_diffrn_measured_fraction_theta_max 0.997
_diffrn_measurement_device_type 'Bruker Kappa Apex II'
_diffrn_measurement_method \w
_diffrn_radiation_monochromator graphite
_diffrn_radiation_source 'fine-focus sealed tube'
_diffrn_radiation_type MoK\a
_diffrn_radiation_wavelength 0.71073
_diffrn_reflns_av_R_equivalents 0.0612
_diffrn_reflns_av_sigmaI/netI 0.0511
_diffrn_reflns_limit_h_max 8
_diffrn_reflns_limit_h_min -8
_diffrn_reflns_limit_k_max 13
_diffrn_reflns_limit_k_min -13
_diffrn_reflns_limit_l_max 33
_diffrn_reflns_limit_l_min -33
_diffrn_reflns_number 35706
_diffrn_reflns_theta_full 25.41
_diffrn_reflns_theta_max 25.41
_diffrn_reflns_theta_min 1.47
_diffrn_standards_number 0
_exptl_absorpt_coefficient_mu 1.889
_exptl_absorpt_correction_T_max 0.8636
_exptl_absorpt_correction_T_min 0.7648
_exptl_absorpt_correction_type multi-scan
_exptl_absorpt_process_details 'SADABS 2.10 (Sheldrick, 2004)'
_exptl_crystal_colour colourless
_exptl_crystal_density_diffrn 1.310
_exptl_crystal_description needle
_exptl_crystal_F_000 904
_exptl_crystal_size_max 0.15
_exptl_crystal_size_mid 0.09
_exptl_crystal_size_min 0.08
_refine_diff_density_max 0.815
_refine_diff_density_min -0.539
_refine_diff_density_rms 0.053
_refine_ls_abs_structure_details 'Flack H D (1983), Acta Cryst. A39, 876-881'
_refine_ls_abs_structure_Flack -0.006(19)
_refine_ls_extinction_method none
_refine_ls_goodness_of_fit_ref 1.022
_refine_ls_hydrogen_treatment constr
_refine_ls_matrix_type full
_refine_ls_number_parameters 244
_refine_ls_number_reflns 4033
_refine_ls_number_restraints 0
_refine_ls_restrained_S_all 1.022
_refine_ls_R_factor_all 0.1181
_refine_ls_R_factor_gt 0.0568
_refine_ls_shift/su_max 0.000
_refine_ls_shift/su_mean 0.000
_refine_ls_structure_factor_coef Fsqd
_refine_ls_weighting_details 'calc w=1/[\s^2^(Fo^2^)+(0.0743P)^2^+1.8745P] where P=(Fo^2^+2Fc^2^)/3'
_refine_ls_weighting_scheme calc
_refine_ls_wR_factor_gt 0.1446
_refine_ls_wR_factor_ref 0.1776
_reflns_number_gt 2219
_reflns_number_total 4033
_reflns_threshold_expression I>2\s(I)
_cod_data_source_file ja202267k_si_003.cif
_cod_data_source_block dp283
_cod_database_code 4106200

loop_
_symmetry_equiv_pos_as_xyz
'x, y, z'
'-x+1/2, -y, z+1/2'
'-x, y+1/2, -z+1/2'
'x+1/2, -y+1/2, -z'

loop_
_atom_site_label
_atom_site_type_symbol
_atom_site_fract_x
_atom_site_fract_y
_atom_site_fract_z
_atom_site_U_iso_or_equiv
_atom_site_adp_type
_atom_site_occupancy
_atom_site_symmetry_multiplicity
_atom_site_calc_flag
_atom_site_refinement_flags
Br1 Br -0.29017(16) 1.16094(9) 0.55387(4) 0.1434(5) Uani 1 1 d .
O1 O 0.2775(6) 0.6964(3) 0.69127(13) 0.0719(11) Uani 1 1 d .
O2 O 0.1209(6) 0.5408(3) 0.72226(13) 0.0677(11) Uani 1 1 d .
N1 N 0.4707(6) 0.5214(4) 0.63418(15) 0.0554(11) Uani 1 1 d .
N2 N 0.2962(5) 0.5044(4) 0.65699(13) 0.0475(10) Uani 1 1 d .
C1 C 0.0613(11) 0.9042(6) 0.6108(2) 0.0822(19) Uani 1 1 d .
H1B H 0.0559 0.8484 0.6358 0.099 Uiso 1 1 calc R
C2 C -0.0893(11) 0.9788(7) 0.6034(2) 0.087(2) Uani 1 1 d .
H2A H -0.1934 0.9738 0.6232 0.105 Uiso 1 1 calc R
C3 C -0.0834(11) 1.0599(6) 0.5666(3) 0.0823(19) Uani 1 1 d .
C4 C 0.0685(13) 1.0684(6) 0.5383(3) 0.098(2) Uani 1 1 d .
H4A H 0.0713 1.1243 0.5132 0.118 Uiso 1 1 calc R
C5 C 0.2222(10) 0.9928(6) 0.5467(2) 0.0851(18) Uani 1 1 d .
H5A H 0.3276 1.0001 0.5275 0.102 Uiso 1 1 calc R
C6 C 0.2189(9) 0.9078(5) 0.5832(2) 0.0652(15) Uani 1 1 d .
C7 C 0.3797(9) 0.8244(5) 0.5930(2) 0.0728(16) Uani 1 1 d .
H7A H 0.4205 0.8359 0.6259 0.087 Uiso 1 1 calc R
H7B H 0.4823 0.8465 0.5720 0.087 Uiso 1 1 calc R
C8 C 0.3334(7) 0.6895(5) 0.58525(18) 0.0570(14) Uani 1 1 d .
H8A H 0.2210 0.6720 0.6040 0.068 Uiso 1 1 calc R
C9 C 0.4830(7) 0.6073(6) 0.60350(19) 0.0579(14) Uani 1 1 d .
C10 C 0.6761(8) 0.6247(7) 0.5820(2) 0.089(2) Uani 1 1 d .
H10A H 0.6648 0.6226 0.5472 0.106 Uiso 1 1 calc R
H10B H 0.7201 0.7050 0.5907 0.106 Uiso 1 1 calc R
C11 C 0.8186(9) 0.5353(9) 0.5964(3) 0.124(3) Uani 1 1 d .
H11A H 0.9339 0.5538 0.5805 0.186 Uiso 1 1 calc R
H11B H 0.7787 0.4552 0.5873 0.186 Uiso 1 1 calc R
H11C H 0.8359 0.5386 0.6306 0.186 Uiso 1 1 calc R
C12 C 0.2877(8) 0.6628(6) 0.53248(18) 0.0726(16) Uani 1 1 d .
H12A H 0.2571 0.5783 0.5289 0.109 Uiso 1 1 calc R
H12B H 0.3936 0.6817 0.5128 0.109 Uiso 1 1 calc R
H12C H 0.1837 0.7115 0.5226 0.109 Uiso 1 1 calc R
C13 C 0.2393(8) 0.5909(5) 0.68999(17) 0.0540(13) Uani 1 1 d .
C14 C 0.0977(9) 0.4142(5) 0.7101(2) 0.0658(16) Uani 1 1 d .
H14A H -0.0195 0.4010 0.6929 0.079 Uiso 1 1 calc R
C15 C 0.1166(9) 0.3252(6) 0.7522(2) 0.0822(19) Uani 1 1 d .
H15A H 0.1565 0.3660 0.7814 0.099 Uiso 1 1 calc R
H15B H 0.0009 0.2824 0.7583 0.099 Uiso 1 1 calc R
C16 C 0.2661(10) 0.2401(5) 0.7331(2) 0.0757(17) Uani 1 1 d .
H16A H 0.3166 0.1842 0.7572 0.091 Uiso 1 1 calc R
C17 C 0.1940(10) 0.1774(6) 0.6876(2) 0.0864(19) Uani 1 1 d .
H17A H 0.0664 0.1507 0.6917 0.104 Uiso 1 1 calc R
H17B H 0.2705 0.1077 0.6794 0.104 Uiso 1 1 calc R
C18 C 0.2075(10) 0.2772(5) 0.6480(2) 0.0752(17) Uani 1 1 d .
H18A H 0.3013 0.2577 0.6241 0.090 Uiso 1 1 calc R
H18B H 0.0889 0.2904 0.6322 0.090 Uiso 1 1 calc R
C19 C 0.2634(7) 0.3848(4) 0.67812(17) 0.0480(12) Uani 1 1 d .
C20 C 0.4102(8) 0.3295(5) 0.71241(18) 0.0570(13) Uani 1 1 d .
C21 C 0.5773(8) 0.2670(6) 0.6881(2) 0.0774(17) Uani 1 1 d .
H21A H 0.6610 0.2373 0.7124 0.116 Uiso 1 1 calc R
H21B H 0.6411 0.3244 0.6680 0.116 Uiso 1 1 calc R
H21C H 0.5341 0.2002 0.6689 0.116 Uiso 1 1 calc R
C22 C 0.4941(10) 0.4200(6) 0.7482(2) 0.0768(17) Uani 1 1 d .
H22A H 0.5844 0.3792 0.7679 0.115 Uiso 1 1 calc R
H22B H 0.3973 0.4525 0.7683 0.115 Uiso 1 1 calc R
H22C H 0.5533 0.4849 0.7310 0.115 Uiso 1 1 calc R

loop_
_atom_site_aniso_label
_atom_site_aniso_U_11
_atom_site_aniso_U_22
_atom_site_aniso_U_33
_atom_site_aniso_U_23
_atom_site_aniso_U_13
_atom_site_aniso_U_12
Br1 0.1590(10) 0.1071(7) 0.1642(9) -0.0012(6) -0.0308(8) 0.0570(7)
O1 0.106(3) 0.046(2) 0.063(2) -0.0050(17) 0.002(2) -0.001(2)
O2 0.081(3) 0.060(2) 0.062(2) 0.0060(19) 0.023(2) 0.010(2)
N1 0.045(2) 0.066(3) 0.055(3) 0.012(2) 0.001(2) -0.003(2)
N2 0.047(2) 0.049(2) 0.047(2) -0.0015(19) 0.0045(19) 0.004(2)
C1 0.100(5) 0.075(4) 0.071(4) 0.010(4) 0.002(4) 0.008(4)
C2 0.095(5) 0.082(5) 0.084(5) -0.001(4) 0.007(4) 0.003(4)
C3 0.109(6) 0.058(4) 0.079(5) -0.004(3) -0.006(4) 0.010(4)
C4 0.146(7) 0.056(4) 0.092(5) 0.026(4) -0.013(6) 0.001(5)
C5 0.099(5) 0.068(4) 0.089(4) 0.025(4) 0.001(4) -0.009(4)
C6 0.080(4) 0.051(3) 0.065(3) 0.002(3) -0.008(4) -0.006(3)
C7 0.075(4) 0.065(4) 0.078(4) 0.018(3) -0.008(3) -0.006(3)
C8 0.054(3) 0.065(4) 0.051(3) 0.010(3) -0.004(2) -0.004(3)
C9 0.048(3) 0.071(4) 0.054(3) 0.011(3) 0.001(2) 0.000(3)
C10 0.055(4) 0.112(6) 0.098(5) 0.034(4) 0.005(3) -0.004(4)
C11 0.050(4) 0.166(8) 0.157(8) 0.063(7) 0.016(4) 0.009(5)
C12 0.074(4) 0.090(4) 0.053(3) 0.010(3) -0.003(3) 0.006(4)
C13 0.065(3) 0.051(3) 0.046(3) 0.005(3) 0.002(3) 0.007(3)
C14 0.063(4) 0.055(4) 0.079(4) 0.005(3) 0.015(3) -0.006(3)
C15 0.086(4) 0.070(4) 0.091(4) 0.021(4) 0.021(4) -0.007(4)
C16 0.099(5) 0.052(3) 0.076(4) 0.017(3) 0.002(4) -0.001(4)
C17 0.090(4) 0.055(4) 0.114(5) 0.000(4) -0.006(4) -0.014(4)
C18 0.087(4) 0.059(3) 0.079(4) -0.009(3) -0.020(4) -0.023(3)
C19 0.047(3) 0.039(3) 0.058(3) 0.001(2) 0.002(2) -0.003(2)
C20 0.070(3) 0.045(3) 0.056(3) 0.004(3) -0.001(3) -0.001(3)
C21 0.069(4) 0.069(4) 0.093(4) 0.011(4) -0.002(4) 0.011(3)
C22 0.093(4) 0.063(4) 0.074(4) 0.005(3) -0.024(3) -0.002(3)

loop_
_atom_type_symbol
_atom_type_description
_atom_type_scat_dispersion_real
_atom_type_scat_dispersion_imag
_atom_type_scat_source
C C 0.0033 0.0016 'International Tables Vol C Tables 4.2.6.8 and 6.1.1.4'
H H 0.0000 0.0000 'International Tables Vol C Tables 4.2.6.8 and 6.1.1.4'
N N 0.0061 0.0033 'International Tables Vol C Tables 4.2.6.8 and 6.1.1.4'
O O 0.0106 0.0060 'International Tables Vol C Tables 4.2.6.8 and 6.1.1.4'
Br Br -0.2901 2.4595 'International Tables Vol C Tables 4.2.6.8 and 6.1.1.4'

loop_
_geom_angle_atom_site_label_1
_geom_angle_atom_site_label_2
_geom_angle_atom_site_label_3
_geom_angle
C13 O2 C14 108.1(4)
C9 N1 N2 117.2(4)
C13 N2 N1 117.9(4)
C13 N2 C19 107.8(4)
N1 N2 C19 116.2(4)
C6 C1 C2 123.5(6)
C6 C1 H1B 118.2
C2 C1 H1B 118.2
C3 C2 C1 118.7(7)
C3 C2 H2A 120.7
C1 C2 H2A 120.7
C4 C3 C2 120.7(7)
C4 C3 Br1 119.1(6)
C2 C3 Br1 120.2(6)
C3 C4 C5 119.9(6)
C3 C4 H4A 120.1
C5 C4 H4A 120.1
C6 C5 C4 120.8(7)
C6 C5 H5A 119.6
C4 C5 H5A 119.6
C1 C6 C5 116.4(6)
C1 C6 C7 121.3(5)
C5 C6 C7 122.3(6)
C6 C7 C8 113.5(5)
C6 C7 H7A 108.9
C8 C7 H7A 108.9
C6 C7 H7B 108.9
C8 C7 H7B 108.9
H7A C7 H7B 107.7
C9 C8 C12 111.3(5)
C9 C8 C7 112.4(5)
C12 C8 C7 111.4(5)
C9 C8 H8A 107.1
C12 C8 H8A 107.1
C7 C8 H8A 107.1
N1 C9 C8 128.7(5)
N1 C9 C10 114.8(5)
C8 C9 C10 116.5(5)
C11 C10 C9 116.2(5)
C11 C10 H10A 108.2
C9 C10 H10A 108.2
C11 C10 H10B 108.2
C9 C10 H10B 108.2
H10A C10 H10B 107.4
C10 C11 H11A 109.5
C10 C11 H11B 109.5
H11A C11 H11B 109.5
C10 C11 H11C 109.5
H11A C11 H11C 109.5
H11B C11 H11C 109.5
C8 C12 H12A 109.5
C8 C12 H12B 109.5
H12A C12 H12B 109.5
C8 C12 H12C 109.5
H12A C12 H12C 109.5
H12B C12 H12C 109.5
O1 C13 O2 121.4(5)
O1 C13 N2 128.4(5)
O2 C13 N2 110.2(4)
O2 C14 C19 104.6(4)
O2 C14 C15 115.4(5)
C19 C14 C15 104.0(5)
O2 C14 H14A 110.8
C19 C14 H14A 110.8
C15 C14 H14A 110.8
C16 C15 C14 100.9(5)
C16 C15 H15A 111.6
C14 C15 H15A 111.6
C16 C15 H15B 111.6
C14 C15 H15B 111.6
H15A C15 H15B 109.4
C15 C16 C17 109.1(6)
C15 C16 C20 102.3(4)
C17 C16 C20 102.0(5)
C15 C16 H16A 114.1
C17 C16 H16A 114.1
C20 C16 H16A 114.1
C16 C17 C18 104.1(4)
C16 C17 H17A 110.9
C18 C17 H17A 110.9
C16 C17 H17B 110.9
C18 C17 H17B 110.9
H17A C17 H17B 108.9
C19 C18 C17 100.3(4)
C19 C18 H18A 111.7
C17 C18 H18A 111.7
C19 C18 H18B 111.7
C17 C18 H18B 111.7
H18A C18 H18B 109.5
N2 C19 C18 121.9(4)
N2 C19 C14 99.8(4)
C18 C19 C14 106.5(5)
N2 C19 C20 119.5(4)
C18 C19 C20 102.5(4)
C14 C19 C20 104.9(4)
C22 C20 C16 116.0(5)
C22 C20 C21 105.6(5)
C16 C20 C21 113.7(5)
C22 C20 C19 114.4(5)
C16 C20 C19 91.3(4)
C21 C20 C19 116.0(4)
C20 C21 H21A 109.5
C20 C21 H21B 109.5
H21A C21 H21B 109.5
C20 C21 H21C 109.5
H21A C21 H21C 109.5
H21B C21 H21C 109.5
C20 C22 H22A 109.5
C20 C22 H22B 109.5
H22A C22 H22B 109.5
C20 C22 H22C 109.5
H22A C22 H22C 109.5
H22B C22 H22C 109.5

loop_
_geom_bond_atom_site_label_1
_geom_bond_atom_site_label_2
_geom_bond_distance
Br1 C3 1.889(7)
O1 C13 1.192(6)
O2 C13 1.354(6)
O2 C14 1.443(7)
N1 C9 1.276(7)
N1 N2 1.417(6)
N2 C13 1.383(6)
N2 C19 1.461(6)
C1 C6 1.368(9)
C1 C2 1.373(9)
C1 H1B 0.9300
C2 C3 1.357(9)
C2 H2A 0.9300
C3 C4 1.349(10)
C4 C5 1.402(10)
C4 H4A 0.9300
C5 C6 1.380(8)
C5 H5A 0.9300
C6 C7 1.500(8)
C7 C8 1.536(8)
C7 H7A 0.9700
C7 H7B 0.9700
C8 C9 1.494(7)
C8 C12 1.531(7)
C8 H8A 0.9800
C9 C10 1.523(8)
C10 C11 1.475(10)
C10 H10A 0.9700
C10 H10B 0.9700
C11 H11A 0.9600
C11 H11B 0.9600
C11 H11C 0.9600
C12 H12A 0.9600
C12 H12B 0.9600
C12 H12C 0.9600
C14 C19 1.521(7)
C14 C15 1.532(8)
C14 H14A 0.9800
C15 C16 1.522(9)
C15 H15A 0.9700
C15 H15B 0.9700
C16 C17 1.531(8)
C16 C20 1.539(8)
C16 H16A 0.9800
C17 C18 1.558(8)
C17 H17A 0.9700
C17 H17B 0.9700
C18 C19 1.504(7)
C18 H18A 0.9700
C18 H18B 0.9700
C19 C20 1.546(7)
C20 C22 1.531(8)
C20 C21 1.540(8)
C21 H21A 0.9600
C21 H21B 0.9600
C21 H21C 0.9600
C22 H22A 0.9600
C22 H22B 0.9600
C22 H22C 0.9600

loop_
_geom_torsion_atom_site_label_1
_geom_torsion_atom_site_label_2
_geom_torsion_atom_site_label_3
_geom_torsion_atom_site_label_4
_geom_torsion
C9 N1 N2 C13 -70.7(6)
C9 N1 N2 C19 159.1(5)
C6 C1 C2 C3 0.5(11)
C1 C2 C3 C4 -0.9(11)
C1 C2 C3 Br1 178.1(5)
C2 C3 C4 C5 0.1(11)
Br1 C3 C4 C5 -179.0(5)
C3 C4 C5 C6 1.3(11)
C2 C1 C6 C5 0.7(10)
C2 C1 C6 C7 179.8(6)
C4 C5 C6 C1 -1.6(9)
C4 C5 C6 C7 179.3(6)
C1 C6 C7 C8 64.6(8)
C5 C6 C7 C8 -116.3(6)
C6 C7 C8 C9 -169.7(5)
C6 C7 C8 C12 64.6(7)
N2 N1 C9 C8 -4.6(8)
N2 N1 C9 C10 177.3(5)
C12 C8 C9 N1 -110.6(7)
C7 C8 C9 N1 123.6(7)
C12 C8 C9 C10 67.5(7)
C7 C8 C9 C10 -58.3(7)
N1 C9 C10 C11 4.4(10)
C8 C9 C10 C11 -173.9(7)
C14 O2 C13 O1 177.8(5)
C14 O2 C13 N2 0.1(6)
N1 N2 C13 O1 28.6(8)
C19 N2 C13 O1 162.6(5)
N1 N2 C13 O2 -153.9(4)
C19 N2 C13 O2 -19.9(5)
C13 O2 C14 C19 18.7(6)
C13 O2 C14 C15 132.3(5)
O2 C14 C15 C16 -125.4(5)
C19 C14 C15 C16 -11.4(6)
C14 C15 C16 C17 -62.1(6)
C14 C15 C16 C20 45.4(6)
C15 C16 C17 C18 75.9(6)
C20 C16 C17 C18 -31.7(6)
C16 C17 C18 C19 -6.3(7)
C13 N2 C19 C18 145.9(5)
N1 N2 C19 C18 -79.2(6)
C13 N2 C19 C14 29.4(5)
N1 N2 C19 C14 164.2(4)
C13 N2 C19 C20 -84.0(5)
N1 N2 C19 C20 50.8(6)
C17 C18 C19 N2 179.4(5)
C17 C18 C19 C14 -67.4(6)
C17 C18 C19 C20 42.5(6)
O2 C14 C19 N2 -28.5(5)
C15 C14 C19 N2 -150.0(5)
O2 C14 C19 C18 -156.1(4)
C15 C14 C19 C18 82.4(5)
O2 C14 C19 C20 95.7(5)
C15 C14 C19 C20 -25.7(6)
C15 C16 C20 C22 59.8(7)
C17 C16 C20 C22 172.6(5)
C15 C16 C20 C21 -177.5(5)
C17 C16 C20 C21 -64.7(6)
C15 C16 C20 C19 -58.3(5)
C17 C16 C20 C19 54.5(5)
N2 C19 C20 C22 41.7(7)
C18 C19 C20 C22 180.0(5)
C14 C19 C20 C22 -68.9(6)
N2 C19 C20 C16 161.1(4)
C18 C19 C20 C16 -60.6(5)
C14 C19 C20 C16 50.5(5)
N2 C19 C20 C21 -81.6(6)
C18 C19 C20 C21 56.7(6)
C14 C19 C20 C21 167.8(5)
